data_9002906
loop_
_publ_author_name
'Dobelin, N.'
'Armbruster, T.'

_publ_section_title
;
 Stepwise dehydration of Sr-exchanged heulandite:
 A single-crystal X-ray study
 Note: dehydrated at 250 deg C, measured at -170 deg C
;
_journal_name_full 'American Mineralogist'
_journal_page_first 527
_journal_page_last 533
_journal_volume 88
_journal_year 2003
_chemical_formula_sum 'Al4.5 H21.04 O44.3 Si13.5 Sr1.73'
_chemical_name_mineral Heulandite-Sr
_space_group_IT_number 8
_symmetry_space_group_name_Hall 'C -2y'
_symmetry_space_group_name_H-M 'C 1 m 1'
_cell_angle_alpha 90
_cell_angle_beta 116.76
_cell_angle_gamma 90
_cell_formula_units_Z 2
_cell_length_a 17.60
_cell_length_b 17.59
_cell_length_c 7.408
_cell_volume 2047.776
_database_code_amcsd 0002995
_exptl_crystal_density_diffrn 2.242
_cod_original_formula_sum 'Sr1.73 (Si13.5 Al4.5) O44.3 H21.04'
_cod_database_code 9002906

loop_
_space_group_symop_operation_xyz
x,y,z
1/2+x,1/2+y,z
x,-y,z
1/2+x,1/2-y,z

loop_
_atom_site_label
_atom_site_fract_x
_atom_site_fract_y
_atom_site_fract_z
_atom_site_occupancy
_atom_site_U_iso_or_equiv
_atom_site_type_symbol
_atom_site_attached_hydrogens
Sr1 1.18300 0.00000 1.73200 0.31000 0.05066 Sr 0
Sr1* 0.95500 0.00000 0.61000 0.03000 0.05003 Sr 0
Sr2 0.79900 0.00000 0.23800 0.12000 0.00127 Sr 0
Sr2* 1.21200 0.00000 1.81400 0.18000 0.03546 Sr 0
Sr3 1.47200 0.00000 1.79100 0.19000 0.03926 Sr 0
Sr3* 1.52100 0.00000 1.25400 0.08000 0.05003 Sr 0
Sr4 1.48700 0.00000 1.71800 0.31000 0.05446 Sr 0
Sr7 0.76000 0.00000 0.05800 0.22000 0.03800 Sr 0
Sr7* 1.24900 0.00000 1.93900 0.29000 0.03673 Sr 0
Si1 0.81690 0.83210 0.90600 0.75000 0.02406 Si 0
Al1 0.81690 0.83210 0.90600 0.25000 0.02406 Al 0
Si1* 1.17770 1.16300 1.09400 0.75000 0.03040 Si 0
Al1* 1.17770 1.16300 1.09400 0.25000 0.03040 Al 0
Si2 0.69560 0.91000 0.48400 0.75000 0.03673 Si 0
Al2 0.69560 0.91000 0.48400 0.25000 0.03673 Al 0
Si2* 1.28900 1.08950 1.49900 0.75000 0.02406 Si 0
Al2* 1.28900 1.08950 1.49900 0.25000 0.02406 Al 0
Si3 0.71120 0.68980 0.72700 0.75000 0.02280 Si 0
Al3 0.71120 0.68980 0.72700 0.25000 0.02280 Al 0
Si3* 1.28590 1.31420 1.27700 0.75000 0.03800 Si 0
Al3* 1.28590 1.31420 1.27700 0.25000 0.03800 Al 0
Si4 0.93420 0.70380 0.58900 0.75000 0.02913 Si 0
Al4 0.93420 0.70380 0.58900 0.25000 0.02913 Al 0
Si4* 1.06390 1.28750 1.41300 0.75000 0.03293 Si 0
Al4* 1.06390 1.28750 1.41300 0.25000 0.03293 Al 0
Si5 0.99670 0.79430 0.99600 0.75000 0.02888 Si 0
Al5 0.99670 0.79430 0.99600 0.25000 0.02888 Al 0
O1 0.70100 0.00000 0.43400 1.00000 0.07219 O 0
O1* 1.31900 0.00000 1.55500 1.00000 0.03673 O 0
O2 0.76600 0.88300 0.38600 1.00000 0.04813 O 0
O2* 1.25700 1.11500 1.66000 1.00000 0.06459 O 0
O3 0.80100 0.85900 1.10600 1.00000 0.05066 O 0
O3* 1.17800 1.14750 0.88300 1.00000 0.02533 O 0
O4 0.75000 0.90300 0.73800 1.00000 0.04559 O 0
O4* 1.23500 1.11000 1.25400 1.00000 0.03546 O 0
O5 0.98400 0.68700 0.46700 1.00000 0.06586 O 0
O6 0.91400 0.84700 0.96400 1.00000 0.04559 O 0
O6* 1.07900 1.15180 1.06600 1.00000 0.02660 O 0
O7 0.63700 0.72700 0.53900 1.00000 0.05699 O 0
O7* 1.37500 1.26400 1.44400 1.00000 0.06839 O 0
O8 0.98700 0.74640 0.79800 1.00000 0.02786 O 0
O8* 1.02200 1.26700 1.17700 1.00000 0.07599 O 0
O9 0.79480 0.74520 0.84800 1.00000 0.02026 O 0
O9* 1.21300 1.24900 1.16700 1.00000 0.04433 O 0
O10 0.88900 0.63900 0.60900 1.00000 0.05826 O 0
O10* 1.10700 1.37700 1.40100 1.00000 0.05446 O 0
Wat1 1.29200 0.00000 2.02700 1.00000 0.06586 O 2
Wat3 1.50800 0.00000 1.49000 1.00000 0.23810 O 2
Wat4* 1.61300 0.85000 1.98000 0.35000 0.08992 O 2
Wat5 1.07600 0.00000 1.89800 0.71000 0.04179 O 2
Wat7 1.47000 1.09400 2.00500 0.47000 0.06206 O 2
Wat7* 1.39100 1.08900 2.07700 0.70000 0.10639 O 2
Wat8 1.01900 1.07200 1.54000 0.36000 0.08866 O 2
Wat11* 0.90500 0.00000 2.15300 0.53000 0.05319 O 2
Wat13 0.72500 0.00000 0.07900 1.00000 0.05193 O 2
Wat14 1.07800 0.00000 1.35000 0.30000 0.05699 O 2

loop_
_cod_changelog_entry_id
_cod_changelog_entry_author
_cod_changelog_entry_date
_cod_changelog_entry_text
1
;cod-tools version 3.8.0
Id: cif_guess_AMCSD_atom_types 9581 2023-05-17 12:35:41Z saulius
;
2023-05-18T11:37:26+03:00
;Derived atom types and hydrogen counts
from atom names that follow the AMCSD naming convention
(Wat == water, O-H == hydroxyl).
;

loop_
_cod_related_entry_id
_cod_related_entry_database
_cod_related_entry_code
1 AMCSD 0002995
